data_7703754
loop_
_publ_author_name
'B\'arta, Ond\<rej'
'Gyepes, R\'obert'
'C\'isa\<rov\'a, Ivana'
'Alemayehu, Adam'
'\<St\<epni\<cka, Petr'

_publ_section_title
;
 Synthesis and study of Fe \\rightarrow Pd interactions in unsymmetric
 Pd(ii) complexes with phosphinoferrocene guanidine ligands.
;
_journal_issue 14
_journal_name_full 'Dalton transactions (Cambridge, England : 2003)'
_journal_page_first 4225
_journal_page_last 4229
_journal_paper_doi 10.1039/d0dt00812e
_journal_volume 49
_journal_year 2020
_chemical_formula_moiety 'C39 H38 Cl Fe N3 P Pd, F6 Sb, 0.25(C H2 Cl2)'
_chemical_formula_sum 'C39.25 H38.5 Cl1.5 F6 Fe N3 P Pd Sb'
_chemical_formula_weight 1034.37
_space_group_crystal_system triclinic
_space_group_IT_number 2
_space_group_name_Hall '-P 1'
_space_group_name_H-M_alt 'P -1'
_atom_sites_solution_hydrogens mixed
_atom_sites_solution_primary direct
_atom_sites_solution_secondary difmap
_audit_creation_method SHELXL-2017/1
_audit_update_record
;
2020-02-22 deposited with the CCDC.	2020-03-16 downloaded from the CCDC.
;
_cell_angle_alpha 97.1200(10)
_cell_angle_beta 106.2060(10)
_cell_angle_gamma 108.5500(10)
_cell_formula_units_Z 2
_cell_length_a 10.8536(5)
_cell_length_b 11.6697(5)
_cell_length_c 17.6614(8)
_cell_measurement_reflns_used 9575
_cell_measurement_temperature 120(2)
_cell_measurement_theta_max 27.47
_cell_measurement_theta_min 2.25
_cell_volume 1980.09(16)
_computing_cell_refinement 'SAINT V8.40A (Bruker Nano, Inc., 2019)'
_computing_data_collection 'Bruker Instrument Service vV6.2.12'
_computing_data_reduction 'SAINT V8.40A (Bruker Nano, Inc., 2019)'
_computing_molecular_graphics 'PLATON (Spek, 2017)'
_computing_publication_material 'PLATON (Spek, 2017)'
_computing_structure_refinement 'SHELXL-2017/1 (Sheldrick, 2017)'
_computing_structure_solution 'SHELXT 2014/5 (Sheldrick, 2014)'
_diffrn_ambient_temperature 120(2)
_diffrn_measured_fraction_theta_full 0.997
_diffrn_measured_fraction_theta_max 0.996
_diffrn_measurement_device_type 'Bruker D8 VENTURE Kappa Duo PHOTON III'
_diffrn_measurement_method '\f and \w scans'
_diffrn_radiation_monochromator 'Quazar Mo multilayer optic'
_diffrn_radiation_source 'I\mS micro-focus sealed tube'
_diffrn_radiation_type MoK\a
_diffrn_radiation_wavelength 0.71073
_diffrn_reflns_av_R_equivalents 0.0242
_diffrn_reflns_av_unetI/netI 0.0192
_diffrn_reflns_Laue_measured_fraction_full 0.997
_diffrn_reflns_Laue_measured_fraction_max 0.996
_diffrn_reflns_limit_h_max 14
_diffrn_reflns_limit_h_min -14
_diffrn_reflns_limit_k_max 15
_diffrn_reflns_limit_k_min -15
_diffrn_reflns_limit_l_max 20
_diffrn_reflns_limit_l_min -22
_diffrn_reflns_number 40664
_diffrn_reflns_point_group_measured_fraction_full 0.997
_diffrn_reflns_point_group_measured_fraction_max 0.996
_diffrn_reflns_theta_full 25.242
_diffrn_reflns_theta_max 27.484
_diffrn_reflns_theta_min 2.047
_exptl_absorpt_coefficient_mu 1.691
_exptl_absorpt_correction_T_max 0.71
_exptl_absorpt_correction_T_min 0.64
_exptl_absorpt_correction_type multi-scan
_exptl_absorpt_process_details 'SADABS-2016/2 - Bruker AXS'
_exptl_crystal_colour red
_exptl_crystal_density_diffrn 1.735
_exptl_crystal_description prism
_exptl_crystal_F_000 1025
_exptl_crystal_size_max 0.41
_exptl_crystal_size_mid 0.39
_exptl_crystal_size_min 0.19
_refine_diff_density_max 1.489
_refine_diff_density_min -1.457
_refine_diff_density_rms 0.072
_refine_ls_extinction_method none
_refine_ls_goodness_of_fit_ref 1.055
_refine_ls_hydrogen_treatment constr
_refine_ls_matrix_type full
_refine_ls_number_parameters 503
_refine_ls_number_reflns 9024
_refine_ls_number_restraints 0
_refine_ls_restrained_S_all 1.055
_refine_ls_R_factor_all 0.0249
_refine_ls_R_factor_gt 0.0237
_refine_ls_shift/su_max 0.002
_refine_ls_shift/su_mean 0.000
_refine_ls_structure_factor_coef Fsqd
_refine_ls_weighting_details 'w=1/[\s^2^(Fo^2^)+(0.0229P)^2^+2.6840P] where P=(Fo^2^+2Fc^2^)/3'
_refine_ls_weighting_scheme calc
_refine_ls_wR_factor_gt 0.0599
_refine_ls_wR_factor_ref 0.0607
_reflns_Friedel_coverage 0.000
_reflns_number_gt 8646
_reflns_number_total 9024
_reflns_threshold_expression 'I > 2\s(I)'
_cod_data_source_file d0dt00812e3.cif
_cod_data_source_block ob412
_cod_depositor_comments 'Adding full bibliography for 7703751--7703757.cif.'
_cod_original_cell_volume 1980.09(15)
_cod_original_formula_sum 'C39.25 H38.50 Cl1.50 F6 Fe N3 P Pd Sb'
_cod_database_code 7703754
_shelx_shelxl_version_number 2017/1
_shelx_space_group_comment
;
The symmetry employed for this shelxl refinement is uniquely defined
by the following loop, which should always be used as a source of
symmetry information in preference to the above space-group names.
They are only intended as comments.
;
_shelx_estimated_absorpt_t_min 0.544
_shelx_estimated_absorpt_t_max 0.739

loop_
_space_group_symop_operation_xyz
'x, y, z'
'-x, -y, -z'

loop_
_atom_site_label
_atom_site_type_symbol
_atom_site_fract_x
_atom_site_fract_y
_atom_site_fract_z
_atom_site_U_iso_or_equiv
_atom_site_adp_type
_atom_site_occupancy
_atom_site_site_symmetry_order
_atom_site_calc_flag
_atom_site_refinement_flags_posn
_atom_site_refinement_flags_adp
_atom_site_refinement_flags_occupancy
_atom_site_disorder_assembly
_atom_site_disorder_group
Pd Pd 0.54544(2) 0.91738(2) 0.77725(2) 0.01596(4) Uani 1 1 d . . . . .
Cl Cl 0.63551(5) 1.10320(4) 0.87757(3) 0.02270(10) Uani 1 1 d . . . . .
Fe Fe 0.42912(3) 0.70292(3) 0.65327(2) 0.01894(6) Uani 1 1 d . . . . .
P P 0.53785(5) 1.00824(4) 0.67597(3) 0.01642(9) Uani 1 1 d . . . . .
N1 N 0.52932(18) 0.78556(15) 0.84562(10) 0.0213(3) Uani 1 1 d . . . . .
N2 N 0.72198(18) 0.89079(16) 0.95704(10) 0.0222(3) Uani 1 1 d . . . . .
H2N H 0.718677 0.955810 0.940237 0.027 Uiso 1 1 d R U . . .
N3 N 0.61418(19) 0.67840(16) 0.93951(11) 0.0247(4) Uani 1 1 d . . . . .
H3N H 0.671941 0.687906 0.986718 0.030 Uiso 1 1 d R U . . .
C1 C 0.4724(2) 0.86369(18) 0.60510(12) 0.0192(4) Uani 1 1 d . . . . .
C2 C 0.3280(2) 0.7864(2) 0.57172(12) 0.0237(4) Uani 1 1 d . . . . .
H2 H 0.253665 0.809859 0.576071 0.028 Uiso 1 1 calc R U . . .
C3 C 0.3168(2) 0.6696(2) 0.53143(12) 0.0279(5) Uani 1 1 d . . . . .
H3 H 0.232973 0.601412 0.502201 0.033 Uiso 1 1 calc R U . . .
C4 C 0.4521(2) 0.6708(2) 0.54185(13) 0.0270(4) Uani 1 1 d . . . . .
H4 H 0.473592 0.603677 0.520484 0.032 Uiso 1 1 calc R U . . .
C5 C 0.5497(2) 0.78885(19) 0.58941(13) 0.0228(4) Uani 1 1 d . . . . .
H5 H 0.647428 0.813838 0.607473 0.027 Uiso 1 1 calc R U . . .
C6 C 0.4673(2) 0.68785(18) 0.77764(12) 0.0220(4) Uani 1 1 d . . . . .
C7 C 0.3226(2) 0.6371(2) 0.73033(13) 0.0281(5) Uani 1 1 d . . . . .
H7 H 0.253333 0.664035 0.740113 0.034 Uiso 1 1 calc R U . . .
C8 C 0.3027(3) 0.5397(2) 0.66654(14) 0.0361(6) Uani 1 1 d . . . . .
H8 H 0.216372 0.486829 0.627291 0.043 Uiso 1 1 calc R U . . .
C9 C 0.4334(3) 0.5340(2) 0.67091(14) 0.0356(6) Uani 1 1 d . . . . .
H9 H 0.448903 0.476620 0.635119 0.043 Uiso 1 1 calc R U . . .
C10 C 0.5362(2) 0.6278(2) 0.73729(13) 0.0271(4) Uani 1 1 d . . . . .
H10 H 0.632989 0.647564 0.752483 0.033 Uiso 1 1 calc R U . . .
C11 C 0.4122(2) 1.07996(18) 0.64876(12) 0.0188(4) Uani 1 1 d . . . . .
C12 C 0.4238(2) 1.16297(19) 0.59837(12) 0.0214(4) Uani 1 1 d . . . . .
H12 H 0.502885 1.188585 0.582237 0.026 Uiso 1 1 calc R U . . .
C13 C 0.3194(2) 1.2079(2) 0.57194(13) 0.0252(4) Uani 1 1 d . . . . .
H13 H 0.326719 1.263938 0.537259 0.030 Uiso 1 1 calc R U . . .
C14 C 0.2047(2) 1.1714(2) 0.59593(15) 0.0308(5) Uani 1 1 d . . . . .
H14 H 0.133059 1.201963 0.577271 0.037 Uiso 1 1 calc R U . . .
C15 C 0.1937(3) 1.0906(3) 0.64700(16) 0.0361(6) Uani 1 1 d . . . . .
H15 H 0.114842 1.065963 0.663418 0.043 Uiso 1 1 calc R U . . .
C16 C 0.2981(2) 1.0455(2) 0.67422(14) 0.0291(5) Uani 1 1 d . . . . .
H16 H 0.291625 0.991256 0.710099 0.035 Uiso 1 1 calc R U . . .
C17 C 0.6946(2) 1.10795(19) 0.66566(13) 0.0210(4) Uani 1 1 d . . . . .
C18 C 0.7702(2) 1.2203(2) 0.72344(15) 0.0314(5) Uani 1 1 d . . . . .
H18 H 0.740037 1.240810 0.767051 0.038 Uiso 1 1 calc R U . . .
C19 C 0.8894(3) 1.3018(2) 0.71687(19) 0.0436(7) Uani 1 1 d . . . . .
H19 H 0.939986 1.379116 0.755350 0.052 Uiso 1 1 calc R U . . .
C20 C 0.9346(3) 1.2707(3) 0.65458(19) 0.0436(7) Uani 1 1 d . . . . .
H20 H 1.017332 1.326258 0.650937 0.052 Uiso 1 1 calc R U . . .
C21 C 0.8608(2) 1.1593(3) 0.59733(17) 0.0366(6) Uani 1 1 d . . . . .
H21 H 0.893021 1.138546 0.554741 0.044 Uiso 1 1 calc R U . . .
C22 C 0.7394(2) 1.0779(2) 0.60211(14) 0.0272(4) Uani 1 1 d . . . . .
H22 H 0.687317 1.002119 0.562227 0.033 Uiso 1 1 calc R U . . .
C23 C 0.6212(2) 0.78310(18) 0.91270(12) 0.0208(4) Uani 1 1 d . . . . .
C24 C 0.8217(2) 0.90918(18) 1.03497(12) 0.0203(4) Uani 1 1 d . . . . .
C25 C 0.8122(2) 0.97777(19) 1.10249(13) 0.0221(4) Uani 1 1 d . . . . .
C26 C 0.9139(2) 1.0016(2) 1.17700(13) 0.0259(4) Uani 1 1 d . . . . .
H26 H 0.910414 1.048792 1.223714 0.031 Uiso 1 1 calc R U . . .
C27 C 1.0198(2) 0.9579(2) 1.18426(14) 0.0287(5) Uani 1 1 d . . . . .
H27 H 1.087544 0.973963 1.235881 0.034 Uiso 1 1 calc R U . . .
C28 C 1.0278(2) 0.8909(2) 1.11674(14) 0.0281(5) Uani 1 1 d . . . . .
H28 H 1.100743 0.860797 1.122527 0.034 Uiso 1 1 calc R U . . .
C29 C 0.9299(2) 0.86684(19) 1.04004(13) 0.0235(4) Uani 1 1 d . . . . .
C30 C 0.6976(3) 1.0263(2) 1.09414(15) 0.0331(5) Uani 1 1 d . . . . .
H30A H 0.712783 1.078601 1.146279 0.050 Uiso 1 1 calc R U . . .
H30B H 0.609118 0.956275 1.077638 0.050 Uiso 1 1 calc R U . . .
H30C H 0.696239 1.075523 1.053047 0.050 Uiso 1 1 calc R U . . .
C31 C 0.9460(3) 0.8016(2) 0.96608(15) 0.0316(5) Uani 1 1 d . . . . .
H31A H 0.881251 0.715032 0.948947 0.047 Uiso 1 1 calc R U . . .
H31B H 1.040774 0.803774 0.979284 0.047 Uiso 1 1 calc R U . . .
H31C H 0.926578 0.843743 0.922045 0.047 Uiso 1 1 calc R U . . .
C32 C 0.4968(2) 0.56289(19) 0.90918(12) 0.0274(5) Uani 1 1 d . . . . .
C33 C 0.5174(3) 0.4562(2) 0.87908(14) 0.0350(5) Uani 1 1 d . . . . .
C34 C 0.4048(3) 0.3438(2) 0.85097(16) 0.0454(7) Uani 1 1 d . . . . .
H34 H 0.416319 0.270111 0.830531 0.054 Uiso 1 1 calc R U . . .
C35 C 0.2768(3) 0.3383(2) 0.85247(16) 0.0490(8) Uani 1 1 d . . . . .
H35 H 0.200217 0.261535 0.831603 0.059 Uiso 1 1 calc R U . . .
C36 C 0.2594(3) 0.4435(2) 0.88406(16) 0.0421(7) Uani 1 1 d . . . . .
H36 H 0.170817 0.437974 0.885478 0.051 Uiso 1 1 calc R U . . .
C37 C 0.3697(3) 0.5592(2) 0.91430(14) 0.0321(5) Uani 1 1 d . . . . .
C38 C 0.6562(3) 0.4613(2) 0.87724(18) 0.0436(6) Uani 1 1 d . . . . .
H38A H 0.650970 0.377261 0.856813 0.065 Uiso 1 1 calc R U . . .
H38B H 0.723987 0.495410 0.932157 0.065 Uiso 1 1 calc R U . . .
H38C H 0.684345 0.514489 0.841539 0.065 Uiso 1 1 calc R U . . .
C39 C 0.3487(3) 0.6717(2) 0.95015(16) 0.0363(5) Uani 1 1 d . . . . .
H39A H 0.425312 0.717268 1.000832 0.054 Uiso 1 1 calc R U . . .
H39B H 0.261568 0.645953 0.961226 0.054 Uiso 1 1 calc R U . . .
H39C H 0.345547 0.725603 0.911843 0.054 Uiso 1 1 calc R U . . .
Sb Sb 0.08401(2) 0.31435(2) 0.37296(2) 0.02950(5) Uani 1 1 d . . . . .
F4 F 0.11590(15) 0.16541(13) 0.36962(11) 0.0432(4) Uani 1 1 d . . . . .
F6 F -0.09950(15) 0.22714(14) 0.30714(11) 0.0460(4) Uani 1 1 d . . . . .
F2 F 0.05097(19) 0.46181(15) 0.37753(12) 0.0591(5) Uani 1 1 d . . . . .
F1 F 0.26723(18) 0.39877(15) 0.44151(13) 0.0673(6) Uani 1 1 d . . . . .
F5 F 0.0328(3) 0.2946(2) 0.46485(12) 0.0731(6) Uani 1 1 d . . . . .
F3 F 0.1361(2) 0.3327(2) 0.28254(14) 0.0716(6) Uani 1 1 d . . . . .
C1S C 0.062(2) 0.580(2) 1.0531(16) 0.0770(13) Uani 0.25 1 d . . P . .
H1S1 H 0.161045 0.627649 1.063271 0.092 Uiso 0.25 1 d R U P . .
H1S2 H 0.013880 0.638778 1.055671 0.092 Uiso 0.25 1 d R U P . .
Cl1S Cl 0.0450(4) 0.4803(4) 1.1293(3) 0.0700(9) Uani 0.25 1 d . . P . .
Cl2S Cl -0.0139(5) 0.4652(6) 0.9566(4) 0.0770(13) Uani 0.25 1 d . . P . .

loop_
_atom_site_aniso_label
_atom_site_aniso_U_11
_atom_site_aniso_U_22
_atom_site_aniso_U_33
_atom_site_aniso_U_23
_atom_site_aniso_U_13
_atom_site_aniso_U_12
Pd 0.01645(7) 0.01504(7) 0.01504(7) 0.00550(5) 0.00382(5) 0.00465(5)
Cl 0.0258(2) 0.0195(2) 0.0221(2) 0.00324(17) 0.00652(19) 0.00944(18)
Fe 0.01959(14) 0.01591(13) 0.01628(13) 0.00419(10) 0.00307(11) 0.00248(11)
P 0.0154(2) 0.0167(2) 0.0169(2) 0.00680(18) 0.00458(18) 0.00514(18)
N1 0.0248(9) 0.0168(8) 0.0174(8) 0.0067(6) 0.0035(7) 0.0037(7)
N2 0.0245(9) 0.0161(8) 0.0202(8) 0.0070(6) 0.0016(7) 0.0044(7)
N3 0.0296(9) 0.0175(8) 0.0183(8) 0.0075(6) 0.0002(7) 0.0031(7)
C1 0.0214(9) 0.0197(9) 0.0170(9) 0.0080(7) 0.0067(7) 0.0068(8)
C2 0.0206(10) 0.0253(10) 0.0198(9) 0.0068(8) 0.0017(8) 0.0055(8)
C3 0.0325(12) 0.0246(10) 0.0162(9) 0.0034(8) 0.0013(8) 0.0036(9)
C4 0.0380(12) 0.0229(10) 0.0198(10) 0.0042(8) 0.0111(9) 0.0102(9)
C5 0.0261(10) 0.0228(10) 0.0230(10) 0.0081(8) 0.0121(8) 0.0094(8)
C6 0.0247(10) 0.0180(9) 0.0183(9) 0.0091(7) 0.0039(8) 0.0027(8)
C7 0.0233(10) 0.0284(11) 0.0240(10) 0.0120(9) 0.0054(8) -0.0015(8)
C8 0.0402(13) 0.0217(11) 0.0241(11) 0.0069(9) 0.0019(10) -0.0100(10)
C9 0.0585(16) 0.0169(10) 0.0260(11) 0.0064(8) 0.0094(11) 0.0107(10)
C10 0.0346(12) 0.0223(10) 0.0250(10) 0.0104(8) 0.0066(9) 0.0125(9)
C11 0.0181(9) 0.0191(9) 0.0188(9) 0.0053(7) 0.0052(7) 0.0069(7)
C12 0.0224(10) 0.0221(9) 0.0232(9) 0.0091(8) 0.0100(8) 0.0095(8)
C13 0.0299(11) 0.0259(10) 0.0251(10) 0.0112(8) 0.0096(9) 0.0148(9)
C14 0.0281(11) 0.0376(12) 0.0368(12) 0.0161(10) 0.0131(10) 0.0205(10)
C15 0.0294(12) 0.0501(15) 0.0465(14) 0.0274(12) 0.0224(11) 0.0234(11)
C16 0.0279(11) 0.0359(12) 0.0340(12) 0.0201(10) 0.0162(9) 0.0162(10)
C17 0.0158(9) 0.0216(9) 0.0261(10) 0.0132(8) 0.0050(8) 0.0064(7)
C18 0.0266(11) 0.0237(11) 0.0388(13) 0.0087(9) 0.0081(10) 0.0049(9)
C19 0.0295(13) 0.0263(12) 0.0604(18) 0.0135(12) 0.0060(12) -0.0019(10)
C20 0.0210(11) 0.0420(15) 0.0686(19) 0.0327(14) 0.0152(12) 0.0052(10)
C21 0.0250(11) 0.0499(15) 0.0462(14) 0.0297(12) 0.0183(11) 0.0163(11)
C22 0.0235(10) 0.0316(11) 0.0289(11) 0.0149(9) 0.0098(9) 0.0097(9)
C23 0.0236(10) 0.0185(9) 0.0193(9) 0.0075(7) 0.0066(8) 0.0058(8)
C24 0.0201(9) 0.0166(9) 0.0196(9) 0.0067(7) 0.0028(7) 0.0031(7)
C25 0.0200(9) 0.0210(9) 0.0233(10) 0.0075(8) 0.0067(8) 0.0047(8)
C26 0.0273(11) 0.0234(10) 0.0208(10) 0.0050(8) 0.0060(8) 0.0033(8)
C27 0.0221(10) 0.0290(11) 0.0255(10) 0.0099(9) -0.0003(8) 0.0031(9)
C28 0.0194(10) 0.0283(11) 0.0359(12) 0.0131(9) 0.0066(9) 0.0082(8)
C29 0.0231(10) 0.0185(9) 0.0279(10) 0.0086(8) 0.0089(8) 0.0049(8)
C30 0.0319(12) 0.0419(13) 0.0321(12) 0.0099(10) 0.0136(10) 0.0196(11)
C31 0.0346(12) 0.0251(11) 0.0378(13) 0.0064(9) 0.0180(10) 0.0098(9)
C32 0.0345(12) 0.0187(10) 0.0181(9) 0.0093(8) 0.0013(8) 0.0002(9)
C33 0.0511(15) 0.0212(10) 0.0232(11) 0.0087(9) 0.0055(10) 0.0061(10)
C34 0.068(2) 0.0192(11) 0.0311(13) 0.0069(9) 0.0052(13) 0.0020(12)
C35 0.0563(18) 0.0248(12) 0.0334(13) 0.0106(10) -0.0038(12) -0.0120(12)
C36 0.0379(14) 0.0361(14) 0.0319(12) 0.0171(11) 0.0000(11) -0.0060(11)
C37 0.0365(12) 0.0264(11) 0.0228(10) 0.0136(9) 0.0037(9) 0.0002(9)
C38 0.0646(19) 0.0254(12) 0.0433(15) 0.0128(11) 0.0175(14) 0.0189(12)
C39 0.0352(13) 0.0373(13) 0.0355(13) 0.0167(11) 0.0142(11) 0.0073(11)
Sb 0.02616(8) 0.02162(8) 0.03185(8) 0.00165(6) -0.00065(6) 0.00817(6)
F4 0.0324(8) 0.0264(7) 0.0614(10) -0.0017(7) 0.0031(7) 0.0144(6)
F6 0.0252(7) 0.0356(8) 0.0625(10) -0.0042(7) 0.0010(7) 0.0098(6)
F2 0.0548(10) 0.0264(8) 0.0726(12) 0.0012(8) -0.0152(9) 0.0206(7)
F1 0.0409(9) 0.0288(8) 0.0893(15) -0.0045(9) -0.0284(9) 0.0083(7)
F5 0.1057(17) 0.1101(18) 0.0475(11) 0.0376(11) 0.0382(11) 0.0791(16)
F3 0.0586(12) 0.1021(17) 0.0733(14) 0.0475(13) 0.0368(11) 0.0319(12)
C1S 0.056(3) 0.105(4) 0.078(3) 0.025(3) 0.029(3) 0.033(3)
Cl1S 0.071(2) 0.071(2) 0.075(2) 0.0134(19) 0.0287(19) 0.0337(19)
Cl2S 0.056(3) 0.105(4) 0.078(3) 0.025(3) 0.029(3) 0.033(3)

loop_
_atom_type_symbol
_atom_type_description
_atom_type_scat_dispersion_real
_atom_type_scat_dispersion_imag
_atom_type_scat_source
C C 0.0033 0.0016 'International Tables Vol C Tables 4.2.6.8 and 6.1.1.4'
H H 0.0000 0.0000 'International Tables Vol C Tables 4.2.6.8 and 6.1.1.4'
Cl Cl 0.1484 0.1585 'International Tables Vol C Tables 4.2.6.8 and 6.1.1.4'
F F 0.0171 0.0103 'International Tables Vol C Tables 4.2.6.8 and 6.1.1.4'
Fe Fe 0.3463 0.8444 'International Tables Vol C Tables 4.2.6.8 and 6.1.1.4'
N N 0.0061 0.0033 'International Tables Vol C Tables 4.2.6.8 and 6.1.1.4'
P P 0.1023 0.0942 'International Tables Vol C Tables 4.2.6.8 and 6.1.1.4'
Pd Pd -0.9988 1.0072 'International Tables Vol C Tables 4.2.6.8 and 6.1.1.4'
Sb Sb -0.5866 1.5461 'International Tables Vol C Tables 4.2.6.8 and 6.1.1.4'

loop_
_geom_angle_atom_site_label_1
_geom_angle_atom_site_label_2
_geom_angle_atom_site_label_3
_geom_angle
_geom_angle_site_symmetry_1
_geom_angle_site_symmetry_3
_geom_angle_publ_flag
N1 Pd P 163.15(5) . . ?
N1 Pd Cl 101.86(5) . . ?
P Pd Cl 94.991(19) . . ?
N1 Pd C6 32.96(6) . . ?
P Pd C6 130.22(5) . . ?
Cl Pd C6 134.70(5) . . ?
N1 Pd Fe 80.53(5) . . ?
P Pd Fe 82.632(15) . . ?
Cl Pd Fe 176.806(14) . . ?
C6 Pd Fe 47.59(5) . . ?
C9 Fe C8 40.66(12) . . ?
C9 Fe C4 92.23(9) . . ?
C8 Fe C4 108.37(10) . . ?
C9 Fe C5 116.35(10) . . ?
C8 Fe C5 147.20(10) . . ?
C4 Fe C5 40.28(8) . . ?
C9 Fe C3 104.97(9) . . ?
C8 Fe C3 93.24(9) . . ?
C4 Fe C3 40.35(9) . . ?
C5 Fe C3 67.93(9) . . ?
C9 Fe C10 39.99(9) . . ?
C8 Fe C10 67.76(10) . . ?
C4 Fe C10 113.47(9) . . ?
C5 Fe C10 110.74(9) . . ?
C3 Fe C10 142.58(9) . . ?
C9 Fe C7 67.76(11) . . ?
C8 Fe C7 39.98(10) . . ?
C4 Fe C7 147.34(9) . . ?
C5 Fe C7 172.38(9) . . ?
C3 Fe C7 118.03(9) . . ?
C10 Fe C7 67.84(9) . . ?
C9 Fe C2 142.56(9) . . ?
C8 Fe C2 114.49(10) . . ?
C4 Fe C2 67.35(9) . . ?
C5 Fe C2 68.17(8) . . ?
C3 Fe C2 39.55(9) . . ?
C10 Fe C2 177.42(9) . . ?
C7 Fe C2 112.91(9) . . ?
C9 Fe C1 156.31(10) . . ?
C8 Fe C1 154.35(9) . . ?
C4 Fe C1 66.68(8) . . ?
C5 Fe C1 40.23(8) . . ?
C3 Fe C1 66.38(8) . . ?
C10 Fe C1 137.85(9) . . ?
C7 Fe C1 135.92(9) . . ?
C2 Fe C1 39.88(8) . . ?
C9 Fe C6 66.07(9) . . ?
C8 Fe C6 66.07(8) . . ?
C4 Fe C6 153.03(9) . . ?
C5 Fe C6 134.78(8) . . ?
C3 Fe C6 157.23(9) . . ?
C10 Fe C6 39.55(9) . . ?
C7 Fe C6 39.58(8) . . ?
C2 Fe C6 139.58(9) . . ?
C1 Fe C6 129.88(8) . . ?
C9 Fe Pd 123.45(7) . . ?
C8 Fe Pd 120.93(7) . . ?
C4 Fe Pd 130.66(6) . . ?
C5 Fe Pd 90.77(6) . . ?
C3 Fe Pd 131.52(6) . . ?
C10 Fe Pd 85.10(6) . . ?
C7 Fe Pd 81.67(6) . . ?
C2 Fe Pd 92.55(6) . . ?
C1 Fe Pd 69.57(5) . . ?
C6 Fe Pd 60.34(5) . . ?
C1 P C17 109.55(10) . . ?
C1 P C11 106.87(9) . . ?
C17 P C11 107.18(9) . . ?
C1 P Pd 91.65(6) . . ?
C17 P Pd 120.58(7) . . ?
C11 P Pd 118.80(7) . . ?
C23 N1 C6 122.38(18) . . ?
C23 N1 Pd 129.32(14) . . ?
C6 N1 Pd 92.79(11) . . ?
C23 N2 C24 126.10(17) . . ?
C23 N2 H2N 116.1 . . ?
C24 N2 H2N 117.2 . . ?
C23 N3 C32 125.02(18) . . ?
C23 N3 H3N 116.1 . . ?
C32 N3 H3N 116.0 . . ?
C2 C1 C5 107.85(18) . . ?
C2 C1 P 123.37(16) . . ?
C5 C1 P 126.57(16) . . ?
C2 C1 Fe 68.73(11) . . ?
C5 C1 Fe 67.56(11) . . ?
P C1 Fe 115.98(10) . . ?
C3 C2 C1 107.68(19) . . ?
C3 C2 Fe 69.51(12) . . ?
C1 C2 Fe 71.39(11) . . ?
C3 C2 H2 126.2 . . ?
C1 C2 H2 126.2 . . ?
Fe C2 H2 124.5 . . ?
C2 C3 C4 108.55(19) . . ?
C2 C3 Fe 70.94(12) . . ?
C4 C3 Fe 69.20(12) . . ?
C2 C3 H3 125.7 . . ?
C4 C3 H3 125.7 . . ?
Fe C3 H3 125.7 . . ?
C5 C4 C3 108.79(19) . . ?
C5 C4 Fe 70.18(12) . . ?
C3 C4 Fe 70.45(12) . . ?
C5 C4 H4 125.6 . . ?
C3 C4 H4 125.6 . . ?
Fe C4 H4 125.3 . . ?
C4 C5 C1 106.95(19) . . ?
C4 C5 Fe 69.54(12) . . ?
C1 C5 Fe 72.21(11) . . ?
C4 C5 H5 126.5 . . ?
C1 C5 H5 126.5 . . ?
Fe C5 H5 123.4 . . ?
N1 C6 C10 126.6(2) . . ?
N1 C6 C7 125.2(2) . . ?
C10 C6 C7 107.93(19) . . ?
N1 C6 Fe 126.25(13) . . ?
C10 C6 Fe 67.27(11) . . ?
C7 C6 Fe 67.47(11) . . ?
N1 C6 Pd 54.25(9) . . ?
C10 C6 Pd 110.54(13) . . ?
C7 C6 Pd 104.92(14) . . ?
Fe C6 Pd 72.07(6) . . ?
C8 C7 C6 107.2(2) . . ?
C8 C7 Fe 68.55(13) . . ?
C6 C7 Fe 72.95(12) . . ?
C8 C7 H7 126.4 . . ?
C6 C7 H7 126.4 . . ?
Fe C7 H7 123.7 . . ?
C7 C8 C9 108.7(2) . . ?
C7 C8 Fe 71.47(12) . . ?
C9 C8 Fe 69.62(13) . . ?
C7 C8 H8 125.7 . . ?
C9 C8 H8 125.7 . . ?
Fe C8 H8 124.8 . . ?
C10 C9 C8 108.6(2) . . ?
C10 C9 Fe 71.31(12) . . ?
C8 C9 Fe 69.73(13) . . ?
C10 C9 H9 125.7 . . ?
C8 C9 H9 125.7 . . ?
Fe C9 H9 124.9 . . ?
C9 C10 C6 107.4(2) . . ?
C9 C10 Fe 68.70(13) . . ?
C6 C10 Fe 73.17(12) . . ?
C9 C10 H10 126.3 . . ?
C6 C10 H10 126.3 . . ?
Fe C10 H10 123.4 . . ?
C16 C11 C12 119.99(19) . . ?
C16 C11 P 119.23(15) . . ?
C12 C11 P 120.65(15) . . ?
C13 C12 C11 119.74(19) . . ?
C13 C12 H12 120.1 . . ?
C11 C12 H12 120.1 . . ?
C14 C13 C12 120.2(2) . . ?
C14 C13 H13 119.9 . . ?
C12 C13 H13 119.9 . . ?
C13 C14 C15 120.3(2) . . ?
C13 C14 H14 119.8 . . ?
C15 C14 H14 119.8 . . ?
C14 C15 C16 120.0(2) . . ?
C14 C15 H15 120.0 . . ?
C16 C15 H15 120.0 . . ?
C15 C16 C11 119.8(2) . . ?
C15 C16 H16 120.1 . . ?
C11 C16 H16 120.1 . . ?
C22 C17 C18 120.0(2) . . ?
C22 C17 P 122.44(17) . . ?
C18 C17 P 117.52(17) . . ?
C19 C18 C17 119.7(2) . . ?
C19 C18 H18 120.1 . . ?
C17 C18 H18 120.1 . . ?
C20 C19 C18 120.1(3) . . ?
C20 C19 H19 120.0 . . ?
C18 C19 H19 120.0 . . ?
C19 C20 C21 120.6(2) . . ?
C19 C20 H20 119.7 . . ?
C21 C20 H20 119.7 . . ?
C20 C21 C22 120.0(2) . . ?
C20 C21 H21 120.0 . . ?
C22 C21 H21 120.0 . . ?
C21 C22 C17 119.6(2) . . ?
C21 C22 H22 120.2 . . ?
C17 C22 H22 120.2 . . ?
N1 C23 N2 117.89(18) . . ?
N1 C23 N3 123.12(18) . . ?
N2 C23 N3 118.93(18) . . ?
C29 C24 C25 122.43(19) . . ?
C29 C24 N2 119.30(19) . . ?
C25 C24 N2 118.08(18) . . ?
C26 C25 C24 117.78(19) . . ?
C26 C25 C30 121.3(2) . . ?
C24 C25 C30 120.95(19) . . ?
C27 C26 C25 121.1(2) . . ?
C27 C26 H26 119.5 . . ?
C25 C26 H26 119.5 . . ?
C26 C27 C28 120.3(2) . . ?
C26 C27 H27 119.9 . . ?
C28 C27 H27 119.9 . . ?
C27 C28 C29 120.9(2) . . ?
C27 C28 H28 119.5 . . ?
C29 C28 H28 119.5 . . ?
C24 C29 C28 117.5(2) . . ?
C24 C29 C31 122.3(2) . . ?
C28 C29 C31 120.2(2) . . ?
C25 C30 H30A 109.5 . . ?
C25 C30 H30B 109.5 . . ?
H30A C30 H30B 109.5 . . ?
C25 C30 H30C 109.5 . . ?
H30A C30 H30C 109.5 . . ?
H30B C30 H30C 109.5 . . ?
C29 C31 H31A 109.5 . . ?
C29 C31 H31B 109.5 . . ?
H31A C31 H31B 109.5 . . ?
C29 C31 H31C 109.5 . . ?
H31A C31 H31C 109.5 . . ?
H31B C31 H31C 109.5 . . ?
C37 C32 C33 122.4(2) . . ?
C37 C32 N3 119.7(2) . . ?
C33 C32 N3 117.8(2) . . ?
C34 C33 C32 118.1(3) . . ?
C34 C33 C38 120.4(3) . . ?
C32 C33 C38 121.6(2) . . ?
C35 C34 C33 120.8(3) . . ?
C35 C34 H34 119.6 . . ?
C33 C34 H34 119.6 . . ?
C36 C35 C34 120.3(2) . . ?
C36 C35 H35 119.9 . . ?
C34 C35 H35 119.9 . . ?
C35 C36 C37 121.5(3) . . ?
C35 C36 H36 119.3 . . ?
C37 C36 H36 119.3 . . ?
C32 C37 C36 117.0(3) . . ?
C32 C37 C39 122.6(2) . . ?
C36 C37 C39 120.4(3) . . ?
C33 C38 H38A 109.5 . . ?
C33 C38 H38B 109.5 . . ?
H38A C38 H38B 109.5 . . ?
C33 C38 H38C 109.5 . . ?
H38A C38 H38C 109.5 . . ?
H38B C38 H38C 109.5 . . ?
C37 C39 H39A 109.5 . . ?
C37 C39 H39B 109.5 . . ?
H39A C39 H39B 109.5 . . ?
C37 C39 H39C 109.5 . . ?
H39A C39 H39C 109.5 . . ?
H39B C39 H39C 109.5 . . ?
F3 Sb F2 91.38(11) . . ?
F3 Sb F6 90.72(9) . . ?
F2 Sb F6 89.51(7) . . ?
F3 Sb F1 90.88(11) . . ?
F2 Sb F1 91.45(7) . . ?
F6 Sb F1 178.12(9) . . ?
F3 Sb F5 179.24(9) . . ?
F2 Sb F5 89.30(10) . . ?
F6 Sb F5 89.64(10) . . ?
F1 Sb F5 88.76(11) . . ?
F3 Sb F4 89.53(9) . . ?
F2 Sb F4 179.08(9) . . ?
F6 Sb F4 90.32(7) . . ?
F1 Sb F4 88.70(7) . . ?
F5 Sb F4 89.79(9) . . ?
Cl2S C1S Cl2S 53(3) 2_567 . ?
Cl2S C1S Cl1S 62(3) 2_567 . ?
Cl2S C1S Cl1S 102.8(13) . . ?
Cl2S C1S H1S1 153.4 2_567 . ?
Cl2S C1S H1S1 110.5 . . ?
Cl1S C1S H1S1 109.8 . . ?
Cl2S C1S H1S2 97.1 2_567 . ?
Cl2S C1S H1S2 112.5 . . ?
Cl1S C1S H1S2 111.9 . . ?
H1S1 C1S H1S2 109.1 . . ?
Cl2S Cl1S C1S 17.5(7) 2_567 . ?
C1S Cl2S Cl2S 110(3) 2_567 2_567 ?
C1S Cl2S Cl1S 100(3) 2_567 2_567 ?
Cl2S Cl2S Cl1S 127.0(6) 2_567 2_567 ?
C1S Cl2S C1S 127(3) 2_567 . ?
Cl2S Cl2S C1S 17.3(7) 2_567 . ?
Cl1S Cl2S C1S 116.9(9) 2_567 . ?
C1S Cl2S H1S2 55(3) 2_567 2_567 ?
Cl2S Cl2S H1S2 120.0(17) 2_567 2_567 ?
Cl1S Cl2S H1S2 113.0(15) 2_567 2_567 ?
C1S Cl2S H1S2 127.3(12) . 2_567 ?

loop_
_geom_bond_atom_site_label_1
_geom_bond_atom_site_label_2
_geom_bond_distance
_geom_bond_site_symmetry_2
_geom_bond_publ_flag
Pd N1 2.0646(16) . ?
Pd P 2.1850(5) . ?
Pd Cl 2.3514(5) . ?
Pd C6 2.541(2) . ?
Pd Fe 2.7820(3) . ?
Fe C9 2.046(2) . ?
Fe C8 2.048(2) . ?
Fe C4 2.056(2) . ?
Fe C5 2.064(2) . ?
Fe C3 2.072(2) . ?
Fe C10 2.081(2) . ?
Fe C7 2.086(2) . ?
Fe C2 2.091(2) . ?
Fe C1 2.1266(19) . ?
Fe C6 2.1591(19) . ?
P C1 1.770(2) . ?
P C17 1.802(2) . ?
P C11 1.803(2) . ?
N1 C23 1.329(3) . ?
N1 C6 1.384(3) . ?
N2 C23 1.339(3) . ?
N2 C24 1.435(3) . ?
N2 H2N 0.8557 . ?
N3 C23 1.352(3) . ?
N3 C32 1.440(3) . ?
N3 H3N 0.8611 . ?
C1 C2 1.439(3) . ?
C1 C5 1.443(3) . ?
C2 C3 1.409(3) . ?
C2 H2 0.9500 . ?
C3 C4 1.424(3) . ?
C3 H3 0.9500 . ?
C4 C5 1.419(3) . ?
C4 H4 0.9500 . ?
C5 H5 0.9500 . ?
C6 C10 1.436(3) . ?
C6 C7 1.439(3) . ?
C7 C8 1.414(3) . ?
C7 H7 0.9500 . ?
C8 C9 1.422(4) . ?
C8 H8 0.9500 . ?
C9 C10 1.411(3) . ?
C9 H9 0.9500 . ?
C10 H10 0.9500 . ?
C11 C16 1.391(3) . ?
C11 C12 1.395(3) . ?
C12 C13 1.385(3) . ?
C12 H12 0.9500 . ?
C13 C14 1.383(3) . ?
C13 H13 0.9500 . ?
C14 C15 1.385(3) . ?
C14 H14 0.9500 . ?
C15 C16 1.389(3) . ?
C15 H15 0.9500 . ?
C16 H16 0.9500 . ?
C17 C22 1.391(3) . ?
C17 C18 1.397(3) . ?
C18 C19 1.385(3) . ?
C18 H18 0.9500 . ?
C19 C20 1.378(4) . ?
C19 H19 0.9500 . ?
C20 C21 1.383(4) . ?
C20 H20 0.9500 . ?
C21 C22 1.390(3) . ?
C21 H21 0.9500 . ?
C22 H22 0.9500 . ?
C24 C29 1.398(3) . ?
C24 C25 1.399(3) . ?
C25 C26 1.389(3) . ?
C25 C30 1.501(3) . ?
C26 C27 1.381(3) . ?
C26 H26 0.9500 . ?
C27 C28 1.382(3) . ?
C27 H27 0.9500 . ?
C28 C29 1.398(3) . ?
C28 H28 0.9500 . ?
C29 C31 1.511(3) . ?
C30 H30A 0.9800 . ?
C30 H30B 0.9800 . ?
C30 H30C 0.9800 . ?
C31 H31A 0.9800 . ?
C31 H31B 0.9800 . ?
C31 H31C 0.9800 . ?
C32 C37 1.394(4) . ?
C32 C33 1.401(3) . ?
C33 C34 1.393(4) . ?
C33 C38 1.498(4) . ?
C34 C35 1.378(5) . ?
C34 H34 0.9500 . ?
C35 C36 1.375(5) . ?
C35 H35 0.9500 . ?
C36 C37 1.406(3) . ?
C36 H36 0.9500 . ?
C37 C39 1.497(4) . ?
C38 H38A 0.9800 . ?
C38 H38B 0.9800 . ?
C38 H38C 0.9800 . ?
C39 H39A 0.9800 . ?
C39 H39B 0.9800 . ?
C39 H39C 0.9800 . ?
Sb F3 1.851(2) . ?
Sb F2 1.8629(15) . ?
Sb F6 1.8651(15) . ?
Sb F1 1.8721(16) . ?
Sb F5 1.8735(19) . ?
Sb F4 1.8743(14) . ?
C1S Cl2S 0.58(2) 2_567 ?
C1S Cl2S 1.82(2) . ?
C1S Cl1S 1.90(3) . ?
C1S H1S1 0.9900 . ?
C1S H1S2 0.9900 . ?
Cl1S Cl2S 1.706(7) 2_567 ?
Cl2S Cl2S 1.542(12) 2_567 ?
